data_7006282
loop_
_publ_author_name
'Raabe, Ines'
'R\"ohr, Caroline'
'Krossing, Ingo'

_publ_section_title
;
 Exploring the chemistry of free CI3+: reactions with the weak Lewis
 bases PX3 (X = Cl-I), AsI3 and Et2O.
;
_journal_issue 46
_journal_name_full 'Dalton transactions (Cambridge, England : 2003)'
_journal_page_first 5376
_journal_page_last 5386
_journal_paper_doi 10.1039/b711639j
_journal_year 2007
_chemical_formula_sum 'C17 Al F36 I6 O4 P'
_chemical_formula_weight 1771.52
_chemical_name_systematic
;
?
;
_space_group_IT_number 14
_symmetry_cell_setting monoclinic
_symmetry_space_group_name_Hall '-P 2yn'
_symmetry_space_group_name_H-M 'P 1 21/n 1'
_atom_sites_solution_primary direct
_atom_sites_solution_secondary difmap
_audit_creation_method SHELXL-97
_cell_angle_alpha 90.00
_cell_angle_beta 90.53(3)
_cell_angle_gamma 90.00
_cell_formula_units_Z 8
_cell_length_a 14.466(3)
_cell_length_b 38.944(8)
_cell_length_c 14.623(3)
_cell_measurement_reflns_used 11204
_cell_measurement_temperature 100(2)
_cell_measurement_theta_max 22.99
_cell_measurement_theta_min 1.39
_cell_volume 8238(3)
_computing_cell_refinement 'Bruker SMART'
_computing_data_collection 'Bruker SMART'
_computing_data_reduction 'Bruker SAINT'
_computing_molecular_graphics '<i>Diamond 3.1</i> (Crystal Impact, 2006)'
_computing_publication_material '<i>SHELXL-97</i> (Sheldrick, 1997)'
_computing_structure_refinement '<i>SHELXL-97</i> (Sheldrick, 1997)'
_computing_structure_solution '<i>SHELXS-97</i> (Sheldrick, 1990)'
_diffrn_ambient_temperature 100(2)
_diffrn_measured_fraction_theta_full 0.978
_diffrn_measured_fraction_theta_max 0.978
_diffrn_measurement_device_type 'Bruker APEX II'
_diffrn_measurement_method \f-scans
_diffrn_radiation_monochromator graphite
_diffrn_radiation_source 'fine-focus sealed tube'
_diffrn_radiation_type MoK\a
_diffrn_radiation_wavelength 0.71073
_diffrn_reflns_av_R_equivalents 0.0693
_diffrn_reflns_av_sigmaI/netI 0.0401
_diffrn_reflns_limit_h_max 15
_diffrn_reflns_limit_h_min -15
_diffrn_reflns_limit_k_max 42
_diffrn_reflns_limit_k_min -42
_diffrn_reflns_limit_l_max 16
_diffrn_reflns_limit_l_min -15
_diffrn_reflns_number 120074
_diffrn_reflns_theta_full 22.99
_diffrn_reflns_theta_max 22.99
_diffrn_reflns_theta_min 1.39
_diffrn_standards_decay_% -
_diffrn_standards_interval_count -
_diffrn_standards_interval_time -
_diffrn_standards_number -
_exptl_absorpt_coefficient_mu 4.778
_exptl_absorpt_correction_T_max 0.620
_exptl_absorpt_correction_T_min 0.400
_exptl_absorpt_correction_type multi-scan
_exptl_crystal_colour orange
_exptl_crystal_density_diffrn 2.857
_exptl_crystal_density_method 'not measured'
_exptl_crystal_description block
_exptl_crystal_F_000 6432
_exptl_crystal_size_max 0.2
_exptl_crystal_size_mid 0.2
_exptl_crystal_size_min 0.1
_refine_diff_density_max 3.336
_refine_diff_density_min -3.180
_refine_diff_density_rms 0.289
_refine_ls_extinction_method none
_refine_ls_goodness_of_fit_ref 1.082
_refine_ls_matrix_type full
_refine_ls_number_parameters 1172
_refine_ls_number_reflns 11204
_refine_ls_number_restraints 60
_refine_ls_restrained_S_all 1.080
_refine_ls_R_factor_all 0.1101
_refine_ls_R_factor_gt 0.0885
_refine_ls_shift/su_max 0.200
_refine_ls_shift/su_mean 0.008
_refine_ls_structure_factor_coef Fsqd
_refine_ls_weighting_details 'calc w=1/[\s^2^(Fo^2^)+(0.0924P)^2^+693.3329P] where P=(Fo^2^+2Fc^2^)/3'
_refine_ls_weighting_scheme calc
_refine_ls_wR_factor_gt 0.2176
_refine_ls_wR_factor_ref 0.2439
_reflns_number_gt 9502
_reflns_number_total 11204
_reflns_threshold_expression >2sigma(I)
_cod_data_source_file b711639j.txt
_cod_data_source_block p21n
_cod_original_sg_symbol_H-M 'P 21/n'
_cod_database_code 7006282

loop_
_symmetry_equiv_pos_as_xyz
'x, y, z'
'-x+1/2, y+1/2, -z+1/2'
'-x, -y, -z'
'x-1/2, -y-1/2, z-1/2'

loop_
_atom_site_label
_atom_site_type_symbol
_atom_site_fract_x
_atom_site_fract_y
_atom_site_fract_z
_atom_site_U_iso_or_equiv
_atom_site_adp_type
_atom_site_occupancy
_atom_site_symmetry_multiplicity
_atom_site_calc_flag
_atom_site_refinement_flags
_atom_site_disorder_assembly
_atom_site_disorder_group
I1 I 0.23973(4) 0.157584(12) 0.23352(4) 0.03037(15) Uani 1 1 d . . .
I2 I 0.08729(4) -0.162560(12) 0.13907(4) 0.03125(15) Uani 1 1 d . . .
I3 I 0.23905(4) -0.090352(11) 0.24451(4) 0.02789(14) Uani 1 1 d . . .
I4 I 0.41617(4) 0.094769(13) 0.35167(4) 0.02986(15) Uani 1 1 d . . .
I5 I 0.27265(4) 0.019799(12) 0.24554(4) 0.03248(16) Uani 1 1 d . . .
I6 I 0.34700(4) -0.156237(14) 0.07723(4) 0.03365(15) Uani 1 1 d . . .
I7 I 0.27050(4) -0.228521(12) 0.24423(4) 0.03567(16) Uani 1 1 d . . .
I8 I 0.16705(4) -0.169885(13) 0.39898(4) 0.03225(15) Uani 1 1 d . . .
I9 I 0.15523(4) 0.087826(14) 0.40366(4) 0.03317(15) Uani 1 1 d . . .
I10 I 0.10823(4) 0.075360(14) 0.13942(4) 0.03522(16) Uani 1 1 d . . .
I11 I 0.40584(4) -0.161516(14) 0.34228(4) 0.03433(16) Uani 1 1 d . . .
I12 I 0.34872(4) 0.083966(14) 0.08808(4) 0.03544(16) Uani 1 1 d . . .
P01 P 0.23845(14) -0.14842(5) 0.19555(14) 0.0230(5) Uani 1 1 d . . .
P02 P 0.26361(14) 0.10089(5) 0.28889(14) 0.0234(6) Uani 1 1 d . . .
Al1 Al 0.25060(15) -0.00152(5) -0.26534(14) 0.0166(6) Uani 1 1 d . . .
Al2 Al -0.25342(15) -0.24886(5) 0.24968(15) 0.0186(6) Uani 1 1 d . . .
F1 F 0.3174(3) -0.01216(11) -0.5027(3) 0.0329(13) Uani 1 1 d . . .
F2 F 0.1786(3) 0.00695(11) -0.4764(3) 0.0376(14) Uani 1 1 d . . .
F3 F 0.1987(4) -0.03237(11) -0.5816(3) 0.0383(14) Uani 1 1 d . . .
F4 F 0.3028(4) -0.08529(11) -0.5197(4) 0.0448(16) Uani 1 1 d . . .
F5 F 0.2687(3) -0.10622(11) -0.3866(3) 0.0345(14) Uani 1 1 d . . .
F6 F 0.3714(3) -0.06676(12) -0.4000(3) 0.0430(15) Uani 1 1 d . . .
F7 F 0.1146(3) -0.08802(12) -0.5058(3) 0.0420(15) Uani 1 1 d . . .
F8 F 0.0522(3) -0.04253(11) -0.4475(3) 0.0345(14) Uani 1 1 d . . .
F9 F 0.0939(3) -0.08381(12) -0.3600(3) 0.0406(15) Uani 1 1 d . . .
F10 F 0.2009(4) -0.09057(11) -0.0233(3) 0.0445(15) Uani 1 1 d . . .
F11 F 0.1238(3) -0.06410(14) -0.1288(4) 0.0611(18) Uani 1 1 d . . .
F12 F 0.1474(4) -0.03936(14) 0.0010(4) 0.0656(19) Uani 1 1 d . . .
F13 F 0.2982(6) 0.00069(14) 0.0107(4) 0.084(3) Uani 1 1 d . . .
F14 F 0.3348(5) -0.05029(12) 0.0581(3) 0.0634(19) Uani 1 1 d . . .
F15 F 0.4231(4) -0.02349(16) -0.0411(4) 0.076(2) Uani 1 1 d . . .
F16 F 0.3972(4) -0.05728(15) -0.1998(4) 0.069(2) Uani 1 1 d . . .
F17 F 0.3792(4) -0.09203(13) -0.0853(4) 0.0652(18) Uani 1 1 d . . .
F18 F 0.2820(5) -0.09148(12) -0.1968(4) 0.068(2) Uani 1 1 d . . .
F19 F 0.5038(3) 0.07655(12) -0.1933(3) 0.0368(14) Uani 1 1 d . . .
F20 F 0.3883(3) 0.04715(11) -0.1424(3) 0.0272(12) Uani 1 1 d . . .
F21 F 0.5155(3) 0.02063(11) -0.1806(3) 0.0297(13) Uani 1 1 d . . .
F22 F 0.3177(3) 0.06844(12) -0.4095(4) 0.0411(15) Uani 1 1 d . . .
F23 F 0.3233(3) 0.08977(11) -0.2723(3) 0.0390(15) Uani 1 1 d . . .
F24 F 0.4387(3) 0.09729(10) -0.3649(3) 0.0321(13) Uani 1 1 d . . .
F25 F 0.5193(3) -0.00300(11) -0.3567(3) 0.0308(13) Uani 1 1 d . . .
F26 F 0.4741(3) 0.03574(11) -0.4537(3) 0.0292(13) Uani 1 1 d . . .
F27 F 0.5736(3) 0.04871(11) -0.3497(3) 0.0331(13) Uani 1 1 d . . .
F28 F 0.0292(4) 0.07700(12) -0.1148(3) 0.0429(15) Uani 1 1 d . . .
F29 F 0.1776(4) 0.06676(13) -0.1137(3) 0.0443(15) Uani 1 1 d . . .
F30 F 0.0820(4) 0.02522(14) -0.0914(4) 0.0587(19) Uani 1 1 d . . .
F31 F 0.0361(3) -0.01077(11) -0.2443(4) 0.0429(16) Uani 1 1 d . . .
F32 F -0.0625(3) 0.02907(12) -0.2208(4) 0.0475(17) Uani 1 1 d . . .
F33 F -0.0075(4) 0.02176(13) -0.3565(4) 0.0506(17) Uani 1 1 d . . .
F34 F -0.0099(3) 0.09136(11) -0.2959(3) 0.0355(14) Uani 1 1 d . . .
F35 F 0.1000(3) 0.07697(12) -0.3844(3) 0.0386(14) Uani 1 1 d . . .
F36 F 0.1295(3) 0.10610(10) -0.2608(4) 0.0412(15) Uani 1 1 d . . .
F37 F -0.3331(4) -0.33488(13) 0.3901(4) 0.0481(17) Uani 1 1 d . . .
F38 F -0.4724(4) -0.34887(12) 0.3511(4) 0.0542(18) Uani 1 1 d . . .
F39 F -0.3590(4) -0.35678(13) 0.2557(5) 0.063(2) Uani 1 1 d . . .
F40 F -0.3912(4) -0.3110(2) 0.1232(4) 0.071(2) Uani 1 1 d . . .
F41 F -0.4909(4) -0.27117(17) 0.1590(4) 0.073(2) Uani 1 1 d . . .
F42 F -0.5210(4) -0.32521(16) 0.1813(4) 0.0643(19) Uani 1 1 d . . .
F43 F -0.4650(4) -0.24483(13) 0.3278(5) 0.068(2) Uani 1 1 d . . .
F44 F -0.5611(4) -0.28708(13) 0.3323(4) 0.0546(18) Uani 1 1 d . . .
F45 F -0.4479(4) -0.28438(14) 0.4320(4) 0.0552(18) Uani 1 1 d . . .
F46 F -0.2018(4) -0.16254(13) 0.0153(4) 0.0592(18) Uani 1 1 d . . .
F47 F -0.1381(4) -0.19608(16) 0.1149(4) 0.0615(19) Uani 1 1 d . . .
F48 F -0.1849(4) -0.21792(16) -0.0136(4) 0.065(2) Uani 1 1 d . . .
F49 F -0.3728(5) -0.14744(13) 0.0916(4) 0.068(2) Uani 1 1 d . . .
F50 F -0.4021(4) -0.17976(15) 0.2058(4) 0.0641(19) Uani 1 1 d . . .
F51 F -0.2693(4) -0.15658(12) 0.1947(4) 0.0634(19) Uani 1 1 d . . .
F52 F -0.3683(5) -0.18871(14) -0.0552(4) 0.064(2) Uani 1 1 d . . .
F53 F -0.4598(4) -0.21014(14) 0.0487(4) 0.0524(18) Uani 1 1 d . . .
F54 F -0.3577(5) -0.24285(13) -0.0191(3) 0.065(2) Uani 1 1 d . . .
F55 F -0.2731(4) -0.16417(12) 0.5242(4) 0.0468(16) Uani 1 1 d . . .
F56 F -0.2565(4) -0.14522(11) 0.3887(4) 0.0559(18) Uani 1 1 d . . .
F57 F -0.3728(4) -0.17802(13) 0.4202(4) 0.0546(17) Uani 1 1 d . . .
F58 F -0.2032(4) -0.26215(11) 0.4640(4) 0.0481(17) Uani 1 1 d . . .
F59 F -0.3187(4) -0.23505(12) 0.5167(4) 0.0468(16) Uani 1 1 d . . .
F60 F -0.1827(4) -0.22242(12) 0.5656(3) 0.0469(16) Uani 1 1 d . . .
F61 F -0.0945(3) -0.17127(13) 0.4705(4) 0.0455(16) Uani 1 1 d . . .
F62 F -0.1032(4) -0.17910(13) 0.3239(4) 0.0488(16) Uani 1 1 d . . .
F63 F -0.0635(3) -0.22079(12) 0.4139(4) 0.0515(18) Uani 1 1 d . . .
F64 F 0.0446(4) -0.26990(14) 0.3026(4) 0.0564(19) Uani 1 1 d . . .
F65 F 0.0163(4) -0.24379(13) 0.1725(4) 0.0586(19) Uani 1 1 d . . .
F66 F 0.0755(3) -0.29456(14) 0.1696(4) 0.0547(18) Uani 1 1 d . . .
F67 F -0.0928(4) -0.30758(14) 0.3698(3) 0.0504(17) Uani 1 1 d . . .
F68 F -0.1627(4) -0.33861(12) 0.2655(5) 0.068(2) Uani 1 1 d . . .
F69 F -0.0113(4) -0.33937(13) 0.2826(4) 0.0554(19) Uani 1 1 d . . .
F70 F -0.0763(6) -0.27923(16) 0.0535(4) 0.078(2) Uani 1 1 d . . .
F71 F -0.0658(4) -0.33249(13) 0.1008(4) 0.0651(19) Uani 1 1 d . . .
F72 F -0.1970(4) -0.30732(14) 0.1048(4) 0.0498(17) Uani 1 1 d . . .
O1 O 0.2208(3) -0.03596(12) -0.3369(3) 0.0201(14) Uani 1 1 d . . .
O2 O 0.2559(3) -0.01718(11) -0.1550(3) 0.0202(14) Uani 1 1 d . . .
O3 O 0.3595(4) 0.01339(13) -0.3032(4) 0.0262(15) Uani 1 1 d . . .
O4 O 0.1749(3) 0.03254(13) -0.2707(3) 0.0236(15) Uani 1 1 d . . .
O5 O -0.3224(4) -0.28400(13) 0.2760(4) 0.0288(16) Uani 1 1 d . . .
O6 O -0.2966(4) -0.23170(12) 0.1480(4) 0.0323(17) Uani 1 1 d . . .
O7 O -0.2560(4) -0.21757(12) 0.3321(4) 0.0333(17) Uani 1 1 d . . .
O8 O -0.1418(4) -0.26261(14) 0.2381(4) 0.0375(18) Uani 1 1 d . . .
C1 C 0.2158(5) -0.05000(18) -0.4226(5) 0.0210(16) Uani 1 1 d U . .
C01 C 0.2702(6) -0.1759(2) 0.2941(5) 0.0269(16) Uani 1 1 d U . .
C02 C 0.2492(5) 0.07132(18) 0.1907(5) 0.0205(15) Uani 1 1 d U . .
C2 C 0.2280(6) -0.02096(17) -0.4966(5) 0.026(2) Uani 1 1 d . . .
C3 C 0.2914(5) -0.07805(16) -0.4317(5) 0.021(2) Uani 1 1 d . . .
C4 C 0.1195(5) -0.0666(2) -0.4350(5) 0.0246(16) Uani 1 1 d U . .
C5 C 0.2745(5) -0.04244(19) -0.0966(5) 0.019(2) Uani 1 1 d . . .
C6 C 0.1846(6) -0.0596(2) -0.0609(7) 0.041(3) Uani 1 1 d . . .
C7 C 0.3314(9) -0.0284(2) -0.0177(6) 0.056(4) Uani 1 1 d . . .
C8 C 0.3330(7) -0.0717(2) -0.1432(6) 0.039(3) Uani 1 1 d . . .
C9 C 0.4196(5) 0.03993(16) -0.3026(5) 0.0137(14) Uani 1 1 d U . .
C10 C 0.4578(6) 0.04592(17) -0.2030(5) 0.023(2) Uani 1 1 d . . .
C11 C 0.3740(5) 0.07519(19) -0.3354(5) 0.0257(16) Uani 1 1 d U . .
C12 C 0.4986(5) 0.03129(19) -0.3682(5) 0.0234(16) Uani 1 1 d U . .
C13 C 0.0930(5) 0.04652(18) -0.2439(5) 0.021(2) Uani 1 1 d . . .
C14 C 0.0942(6) 0.0536(2) -0.1386(5) 0.036(3) Uani 1 1 d . . .
C15 C 0.0097(6) 0.0216(2) -0.2649(6) 0.037(3) Uani 1 1 d . . .
C16 C 0.0760(7) 0.0802(2) -0.2949(6) 0.042(3) Uani 1 1 d . . .
C17 C -0.4068(5) -0.29823(18) 0.2802(5) 0.0233(16) Uani 1 1 d U . .
C18 C -0.3933(6) -0.3357(2) 0.3193(7) 0.044(3) Uani 1 1 d . . .
C19 C -0.4533(7) -0.3023(2) 0.1848(8) 0.050(3) Uani 1 1 d . . .
C20 C -0.4736(5) -0.2791(2) 0.3442(6) 0.034(3) Uani 1 1 d . . .
C21 C -0.3027(6) -0.2024(2) 0.0919(7) 0.039(3) Uani 1 1 d . . .
C22 C -0.2084(7) -0.1934(2) 0.0496(6) 0.047(3) Uani 1 1 d . . .
C23 C -0.3338(7) -0.1699(2) 0.1487(6) 0.0390(18) Uani 1 1 d U . .
C24 C -0.3782(8) -0.2113(3) 0.0178(6) 0.055(3) Uani 1 1 d . . .
C25 C -0.2215(6) -0.20513(19) 0.4129(5) 0.026(2) Uani 1 1 d . . .
C26 C -0.2862(5) -0.17182(18) 0.4386(5) 0.0183(15) Uani 1 1 d U . .
C27 C -0.2319(7) -0.23093(19) 0.4929(6) 0.040(3) Uani 1 1 d . . .
C28 C -0.1178(6) -0.1939(2) 0.4040(6) 0.037(3) Uani 1 1 d . . .
C29 C -0.0817(6) -0.28964(19) 0.2125(6) 0.027(2) Uani 1 1 d . . .
C30 C 0.0136(7) -0.2742(2) 0.2120(7) 0.044(3) Uani 1 1 d . . .
C31 C -0.0860(7) -0.3195(2) 0.2843(8) 0.052(3) Uani 1 1 d . . .
C32 C -0.1076(6) -0.3028(2) 0.1210(6) 0.041(3) Uani 1 1 d . . .

loop_
_atom_site_aniso_label
_atom_site_aniso_U_11
_atom_site_aniso_U_22
_atom_site_aniso_U_33
_atom_site_aniso_U_23
_atom_site_aniso_U_13
_atom_site_aniso_U_12
I1 0.0425(3) 0.0121(2) 0.0365(3) 0.0032(2) -0.0008(3) 0.0026(2)
I2 0.0333(3) 0.0212(2) 0.0390(3) -0.0027(2) -0.0120(3) -0.0028(2)
I3 0.0331(3) 0.0128(2) 0.0379(3) -0.0045(2) 0.0046(2) -0.0023(2)
I4 0.0280(3) 0.0228(2) 0.0387(3) 0.0029(2) -0.0069(2) -0.0043(2)
I5 0.0445(3) 0.0128(2) 0.0400(3) 0.0021(2) -0.0046(3) -0.0019(2)
I6 0.0424(3) 0.0287(2) 0.0300(3) 0.0015(2) 0.0105(2) 0.0091(2)
I7 0.0547(3) 0.0122(2) 0.0401(3) 0.0001(2) -0.0032(3) 0.0063(2)
I8 0.0389(3) 0.0282(2) 0.0298(3) 0.0024(2) 0.0057(2) -0.0011(2)
I9 0.0330(3) 0.0334(3) 0.0333(3) 0.0042(2) 0.0104(2) -0.0046(2)
I10 0.0371(3) 0.0345(3) 0.0339(3) -0.0001(2) -0.0126(3) -0.0047(2)
I11 0.0284(3) 0.0383(3) 0.0362(3) 0.0002(2) -0.0049(3) 0.0017(2)
I12 0.0437(3) 0.0277(2) 0.0352(3) -0.0046(2) 0.0138(3) -0.0021(2)
P01 0.0309(11) 0.0132(8) 0.0248(10) -0.0037(8) -0.0033(9) -0.0008(8)
P02 0.0272(10) 0.0194(9) 0.0237(10) 0.0026(8) -0.0054(9) -0.0005(8)
Al1 0.0242(11) 0.0051(8) 0.0207(11) 0.0014(8) -0.0012(10) 0.0014(8)
Al2 0.0237(11) 0.0092(9) 0.0229(11) 0.0002(9) 0.0026(10) -0.0024(9)
F1 0.038(3) 0.027(2) 0.034(2) 0.005(2) 0.005(2) -0.011(2)
F2 0.056(3) 0.019(2) 0.038(3) 0.005(2) 0.008(2) 0.010(2)
F3 0.066(3) 0.021(2) 0.028(2) 0.0004(19) -0.020(2) 0.002(2)
F4 0.067(3) 0.020(2) 0.048(3) -0.016(2) 0.005(3) 0.015(2)
F5 0.048(3) 0.027(2) 0.028(2) 0.004(2) 0.000(2) 0.007(2)
F6 0.047(3) 0.038(3) 0.043(3) -0.010(2) -0.004(2) 0.017(2)
F7 0.045(3) 0.034(2) 0.047(3) -0.011(2) -0.018(2) -0.007(2)
F8 0.031(2) 0.027(2) 0.046(3) -0.002(2) -0.002(2) 0.009(2)
F9 0.044(3) 0.031(2) 0.047(3) 0.013(2) 0.003(2) -0.013(2)
F10 0.064(3) 0.020(2) 0.050(3) 0.027(2) -0.004(3) -0.016(2)
F11 0.035(3) 0.059(3) 0.090(4) 0.045(3) -0.022(3) -0.015(2)
F12 0.085(4) 0.052(3) 0.060(3) 0.025(3) 0.032(3) 0.033(3)
F13 0.197(7) 0.031(3) 0.023(3) 0.005(2) -0.025(4) -0.020(4)
F14 0.122(5) 0.039(2) 0.029(3) 0.025(2) -0.028(3) -0.040(3)
F15 0.061(3) 0.084(4) 0.083(4) 0.048(3) -0.042(3) -0.044(3)
F16 0.081(4) 0.063(3) 0.063(3) 0.028(3) 0.035(3) 0.015(3)
F17 0.091(4) 0.050(3) 0.054(3) 0.041(2) 0.013(3) 0.040(3)
F18 0.140(6) 0.013(2) 0.050(3) -0.006(2) -0.006(4) 0.010(3)
F19 0.054(3) 0.035(2) 0.021(2) 0.001(2) -0.005(2) -0.005(2)
F20 0.029(2) 0.026(2) 0.027(2) -0.0012(19) 0.003(2) -0.0007(19)
F21 0.020(2) 0.035(2) 0.034(2) 0.001(2) -0.0090(19) 0.0039(19)
F22 0.036(3) 0.030(2) 0.056(3) 0.001(2) -0.002(2) 0.010(2)
F23 0.053(3) 0.012(2) 0.052(3) -0.003(2) 0.008(2) 0.008(2)
F24 0.037(2) 0.0129(19) 0.047(3) 0.006(2) -0.004(2) -0.0140(18)
F25 0.028(2) 0.032(2) 0.032(2) -0.004(2) -0.008(2) 0.0168(19)
F26 0.029(2) 0.033(2) 0.025(2) -0.0009(19) 0.0093(19) -0.0034(19)
F27 0.023(2) 0.031(2) 0.046(3) -0.002(2) 0.004(2) -0.0145(19)
F28 0.065(3) 0.026(2) 0.037(3) -0.009(2) -0.003(3) 0.017(2)
F29 0.056(3) 0.050(3) 0.027(2) -0.021(2) -0.005(2) 0.013(2)
F30 0.085(4) 0.053(3) 0.038(3) 0.009(3) 0.007(3) 0.032(3)
F31 0.039(3) 0.014(2) 0.075(4) 0.005(2) 0.000(3) -0.011(2)
F32 0.016(2) 0.029(2) 0.097(4) 0.009(3) 0.003(3) -0.008(2)
F33 0.046(3) 0.043(3) 0.063(3) -0.012(3) -0.020(3) 0.002(2)
F34 0.032(2) 0.025(2) 0.050(3) -0.003(2) 0.004(2) 0.011(2)
F35 0.042(3) 0.042(3) 0.032(3) 0.014(2) 0.005(2) 0.017(2)
F36 0.032(2) 0.011(2) 0.081(4) -0.004(2) 0.013(2) 0.0048(19)
F37 0.049(3) 0.041(3) 0.055(3) 0.013(2) 0.001(3) -0.005(2)
F38 0.045(3) 0.023(2) 0.094(4) 0.016(3) 0.001(3) -0.020(2)
F39 0.063(4) 0.020(2) 0.106(5) -0.017(3) 0.004(3) 0.004(2)
F40 0.051(3) 0.132(5) 0.030(3) -0.015(3) 0.006(3) -0.020(4)
F41 0.053(3) 0.094(4) 0.071(4) 0.047(3) -0.016(3) -0.012(3)
F42 0.055(3) 0.079(4) 0.058(3) -0.025(3) -0.004(3) -0.032(3)
F43 0.065(4) 0.017(2) 0.122(5) -0.012(3) 0.013(4) 0.004(3)
F44 0.067(4) 0.042(3) 0.055(3) -0.017(3) 0.013(3) -0.001(3)
F45 0.054(3) 0.055(3) 0.056(3) -0.033(3) 0.005(3) 0.003(3)
F46 0.055(3) 0.054(3) 0.068(3) 0.042(3) -0.005(3) -0.012(3)
F47 0.043(3) 0.072(4) 0.069(4) 0.035(3) -0.011(3) -0.002(3)
F48 0.060(3) 0.080(4) 0.057(3) 0.002(3) 0.029(3) 0.017(3)
F49 0.107(5) 0.030(3) 0.066(4) 0.017(3) -0.006(3) 0.028(3)
F50 0.081(4) 0.053(3) 0.058(3) 0.008(3) 0.026(3) 0.028(3)
F51 0.099(4) 0.020(2) 0.071(4) -0.020(2) -0.030(3) -0.008(3)
F52 0.093(4) 0.052(3) 0.048(3) 0.027(3) -0.025(3) -0.012(3)
F53 0.046(3) 0.049(3) 0.062(3) 0.019(3) 0.007(3) -0.013(3)
F54 0.133(5) 0.036(3) 0.024(3) -0.002(2) -0.022(3) -0.010(3)
F55 0.053(3) 0.033(2) 0.054(3) -0.024(2) -0.002(3) 0.016(2)
F56 0.094(4) 0.010(2) 0.063(3) 0.009(2) -0.011(3) 0.015(2)
F57 0.058(3) 0.038(3) 0.067(3) -0.023(3) -0.016(3) 0.020(2)
F58 0.079(4) 0.018(2) 0.047(3) 0.002(2) 0.008(3) 0.001(2)
F59 0.053(3) 0.035(3) 0.053(3) 0.005(2) 0.018(3) -0.018(2)
F60 0.059(3) 0.038(3) 0.044(3) 0.009(2) -0.021(2) -0.020(2)
F61 0.032(3) 0.055(3) 0.050(3) -0.008(3) -0.002(2) -0.019(2)
F62 0.043(3) 0.044(3) 0.060(3) 0.015(3) 0.014(3) -0.009(2)
F63 0.037(3) 0.030(3) 0.087(4) -0.002(3) -0.010(3) 0.012(2)
F64 0.041(3) 0.051(3) 0.077(4) -0.001(3) -0.014(3) -0.001(3)
F65 0.047(3) 0.030(3) 0.099(4) 0.022(3) 0.015(3) 0.000(2)
F66 0.022(2) 0.051(3) 0.091(4) 0.021(3) 0.018(3) 0.014(2)
F67 0.076(4) 0.055(3) 0.021(2) 0.007(2) 0.011(2) 0.021(3)
F68 0.061(4) 0.018(2) 0.125(5) 0.011(3) 0.006(4) -0.008(2)
F69 0.089(4) 0.040(3) 0.037(3) 0.004(2) 0.004(3) 0.017(3)
F70 0.130(6) 0.060(4) 0.044(3) 0.009(3) -0.004(4) 0.024(4)
F71 0.086(4) 0.033(3) 0.076(4) -0.036(2) -0.012(3) 0.028(3)
F72 0.047(3) 0.053(3) 0.049(3) -0.015(3) -0.021(3) 0.005(3)
O1 0.020(3) 0.018(2) 0.023(3) 0.002(2) -0.004(2) 0.004(2)
O2 0.033(3) 0.005(2) 0.023(3) 0.000(2) 0.001(2) 0.009(2)
O3 0.030(3) 0.016(2) 0.033(3) -0.001(2) 0.004(2) 0.011(2)
O4 0.012(2) 0.032(3) 0.027(3) 0.004(2) 0.007(2) 0.008(2)
O5 0.035(3) 0.018(3) 0.034(3) 0.001(2) 0.004(3) -0.004(2)
O6 0.062(4) 0.011(2) 0.024(3) 0.000(2) -0.012(3) 0.000(3)
O7 0.046(3) 0.015(2) 0.040(3) -0.009(2) -0.007(3) 0.001(2)
O8 0.030(3) 0.023(3) 0.059(4) 0.002(3) -0.013(3) -0.008(2)
C1 0.027(3) 0.020(3) 0.016(3) -0.004(2) -0.001(2) -0.007(2)
C01 0.034(3) 0.027(3) 0.019(3) 0.002(2) -0.003(2) 0.003(2)
C02 0.028(3) 0.021(3) 0.013(3) 0.009(2) -0.003(2) -0.004(2)
C2 0.055(5) 0.004(3) 0.019(4) 0.007(3) -0.006(4) -0.001(3)
C3 0.028(4) 0.002(3) 0.032(4) -0.004(3) -0.010(3) 0.001(3)
C4 0.022(3) 0.029(3) 0.023(3) -0.004(2) 0.008(2) -0.009(2)
C5 0.018(4) 0.026(4) 0.013(3) 0.009(3) 0.003(3) 0.000(3)
C6 0.022(4) 0.027(4) 0.073(6) 0.024(4) 0.008(4) 0.009(4)
C7 0.129(9) 0.024(4) 0.016(4) -0.014(4) -0.009(5) 0.001(5)
C8 0.065(6) 0.032(4) 0.019(4) 0.006(4) -0.002(4) 0.030(4)
C9 0.016(3) 0.006(2) 0.019(3) 0.001(2) -0.007(2) -0.008(2)
C10 0.038(4) 0.009(3) 0.024(4) 0.000(3) -0.002(4) -0.006(3)
C11 0.032(3) 0.021(3) 0.024(3) 0.003(2) -0.002(2) -0.002(2)
C12 0.025(3) 0.018(3) 0.028(3) 0.003(2) 0.008(2) 0.002(2)
C13 0.024(4) 0.014(3) 0.024(4) 0.000(3) -0.005(3) -0.002(3)
C14 0.053(5) 0.036(4) 0.019(4) 0.005(4) -0.010(4) -0.003(4)
C15 0.023(4) 0.033(4) 0.054(5) 0.007(4) 0.005(4) -0.004(4)
C16 0.077(6) 0.021(4) 0.029(5) 0.002(4) -0.013(5) 0.010(4)
C17 0.022(3) 0.017(3) 0.031(3) 0.004(2) 0.009(2) -0.006(2)
C18 0.024(4) 0.034(5) 0.074(7) -0.013(5) 0.009(5) 0.005(4)
C19 0.049(6) 0.032(5) 0.069(7) -0.002(5) 0.001(5) -0.006(4)
C20 0.016(4) 0.033(4) 0.053(5) -0.003(4) -0.001(4) 0.001(4)
C21 0.035(5) 0.020(4) 0.062(6) -0.003(4) -0.011(4) -0.012(4)
C22 0.051(6) 0.047(5) 0.041(5) 0.025(4) -0.002(5) 0.014(5)
C23 0.047(3) 0.034(3) 0.037(3) 0.004(2) 0.003(3) 0.004(3)
C24 0.088(7) 0.050(6) 0.026(5) 0.015(4) -0.019(5) -0.013(5)
C25 0.037(4) 0.017(3) 0.023(4) 0.003(3) 0.001(4) 0.013(3)
C26 0.013(3) 0.020(3) 0.022(3) 0.000(2) -0.007(2) 0.002(2)
C27 0.083(7) 0.010(4) 0.027(4) -0.006(3) -0.005(5) -0.004(4)
C28 0.035(5) 0.026(4) 0.049(5) 0.005(4) 0.002(4) 0.001(4)
C29 0.029(4) 0.015(3) 0.039(5) -0.003(3) 0.003(4) 0.004(3)
C30 0.047(5) 0.043(5) 0.041(5) 0.009(4) -0.005(5) 0.003(5)
C31 0.061(6) 0.017(4) 0.078(7) 0.018(4) 0.004(6) 0.002(4)
C32 0.045(5) 0.051(5) 0.028(5) 0.001(4) 0.010(4) 0.010(4)

loop_
_atom_type_symbol
_atom_type_description
_atom_type_scat_dispersion_real
_atom_type_scat_dispersion_imag
_atom_type_scat_source
C C 0.0033 0.0016 'International Tables Vol C Tables 4.2.6.8 and 6.1.1.4'
O O 0.0106 0.0060 'International Tables Vol C Tables 4.2.6.8 and 6.1.1.4'
F F 0.0171 0.0103 'International Tables Vol C Tables 4.2.6.8 and 6.1.1.4'
Al Al 0.0645 0.0514 'International Tables Vol C Tables 4.2.6.8 and 6.1.1.4'
P P 0.1023 0.0942 'International Tables Vol C Tables 4.2.6.8 and 6.1.1.4'
I I -0.4742 1.8119 'International Tables Vol C Tables 4.2.6.8 and 6.1.1.4'

loop_
_geom_angle_atom_site_label_1
_geom_angle_atom_site_label_2
_geom_angle_atom_site_label_3
_geom_angle
_geom_angle_site_symmetry_1
_geom_angle_site_symmetry_3
_geom_angle_publ_flag
C01 P01 I6 109.5(3) . . ?
C01 P01 I3 108.5(3) . . ?
I6 P01 I3 110.05(8) . . ?
C01 P01 I2 110.8(3) . . ?
I6 P01 I2 109.16(8) . . ?
I3 P01 I2 108.92(8) . . ?
C02 P02 I9 110.3(2) . . ?
C02 P02 I1 107.4(2) . . ?
I9 P02 I1 110.29(8) . . ?
C02 P02 I4 109.4(2) . . ?
I9 P02 I4 108.76(8) . . ?
I1 P02 I4 110.72(8) . . ?
O4 Al1 O2 109.7(3) . . ?
O4 Al1 O1 114.2(3) . . ?
O2 Al1 O1 107.2(2) . . ?
O4 Al1 O3 107.5(3) . . ?
O2 Al1 O3 112.1(3) . . ?
O1 Al1 O3 106.2(3) . . ?
O8 Al2 O7 108.6(3) . . ?
O8 Al2 O5 108.7(3) . . ?
O7 Al2 O5 112.8(3) . . ?
O8 Al2 O6 111.5(3) . . ?
O7 Al2 O6 108.5(3) . . ?
O5 Al2 O6 106.8(3) . . ?
C1 O1 Al1 149.6(5) . . ?
C5 O2 Al1 150.4(5) . . ?
C9 O3 Al1 145.3(5) . . ?
C13 O4 Al1 148.0(5) . . ?
C17 O5 Al2 149.2(5) . . ?
C21 O6 Al2 146.0(5) . . ?
C25 O7 Al2 148.1(5) . . ?
C29 O8 Al2 147.1(5) . . ?
O1 C1 C4 108.3(6) . . ?
O1 C1 C3 109.2(6) . . ?
C4 C1 C3 109.3(6) . . ?
O1 C1 C2 109.7(6) . . ?
C4 C1 C2 109.0(6) . . ?
C3 C1 C2 111.3(6) . . ?
P01 C01 I11 108.9(4) . . ?
P01 C01 I8 108.8(4) . . ?
I11 C01 I8 111.8(3) . . ?
P01 C01 I7 106.6(4) . . ?
I11 C01 I7 110.5(3) . . ?
I8 C01 I7 110.1(3) . . ?
P02 C02 I12 109.2(3) . . ?
P02 C02 I10 108.8(3) . . ?
I12 C02 I10 112.1(3) . . ?
P02 C02 I5 105.7(3) . . ?
I12 C02 I5 111.4(3) . . ?
I10 C02 I5 109.6(3) . . ?
F2 C2 F1 108.9(6) . . ?
F2 C2 F3 107.5(6) . . ?
F1 C2 F3 108.0(6) . . ?
F2 C2 C1 111.7(6) . . ?
F1 C2 C1 110.0(6) . . ?
F3 C2 C1 110.6(5) . . ?
F6 C3 F5 108.8(6) . . ?
F6 C3 F4 107.2(6) . . ?
F5 C3 F4 109.9(5) . . ?
F6 C3 C1 110.6(6) . . ?
F5 C3 C1 111.3(6) . . ?
F4 C3 C1 109.0(6) . . ?
F7 C4 F9 108.0(6) . . ?
F7 C4 F8 107.1(6) . . ?
F9 C4 F8 104.6(6) . . ?
F7 C4 C1 113.2(6) . . ?
F9 C4 C1 111.7(6) . . ?
F8 C4 C1 111.8(6) . . ?
O2 C5 C7 109.2(6) . . ?
O2 C5 C6 111.7(6) . . ?
C7 C5 C6 110.4(7) . . ?
O2 C5 C8 111.3(6) . . ?
C7 C5 C8 107.4(7) . . ?
C6 C5 C8 106.6(6) . . ?
F12 C6 F11 108.6(7) . . ?
F12 C6 F10 109.1(8) . . ?
F11 C6 F10 107.5(7) . . ?
F12 C6 C5 108.7(7) . . ?
F11 C6 C5 110.7(7) . . ?
F10 C6 C5 112.3(6) . . ?
F13 C7 F15 108.3(8) . . ?
F13 C7 F14 106.7(7) . . ?
F15 C7 F14 104.7(8) . . ?
F13 C7 C5 111.0(9) . . ?
F15 C7 C5 112.2(7) . . ?
F14 C7 C5 113.6(7) . . ?
F18 C8 F17 107.8(7) . . ?
F18 C8 F16 105.0(7) . . ?
F17 C8 F16 106.7(7) . . ?
F18 C8 C5 112.3(7) . . ?
F17 C8 C5 114.9(6) . . ?
F16 C8 C5 109.4(6) . . ?
O3 C9 C12 108.1(5) . . ?
O3 C9 C10 109.9(6) . . ?
C12 C9 C10 110.7(6) . . ?
O3 C9 C11 113.1(6) . . ?
C12 C9 C11 108.0(6) . . ?
C10 C9 C11 107.0(5) . . ?
F21 C10 F20 109.5(6) . . ?
F21 C10 F19 108.4(6) . . ?
F20 C10 F19 105.3(5) . . ?
F21 C10 C9 109.5(6) . . ?
F20 C10 C9 110.9(6) . . ?
F19 C10 C9 113.1(6) . . ?
F23 C11 F24 110.1(6) . . ?
F23 C11 F22 107.9(6) . . ?
F24 C11 F22 106.1(6) . . ?
F23 C11 C9 113.1(6) . . ?
F24 C11 C9 111.1(6) . . ?
F22 C11 C9 108.2(6) . . ?
F27 C12 F26 110.3(6) . . ?
F27 C12 F25 107.5(6) . . ?
F26 C12 F25 107.5(6) . . ?
F27 C12 C9 112.2(6) . . ?
F26 C12 C9 111.8(6) . . ?
F25 C12 C9 107.3(6) . . ?
O4 C13 C16 109.8(6) . . ?
O4 C13 C14 110.6(6) . . ?
C16 C13 C14 109.2(6) . . ?
O4 C13 C15 111.3(6) . . ?
C16 C13 C15 108.4(7) . . ?
C14 C13 C15 107.6(6) . . ?
F30 C14 F28 109.4(7) . . ?
F30 C14 F29 107.4(7) . . ?
F28 C14 F29 107.2(7) . . ?
F30 C14 C13 111.5(7) . . ?
F28 C14 C13 111.7(7) . . ?
F29 C14 C13 109.4(7) . . ?
F32 C15 F31 109.5(7) . . ?
F32 C15 F33 110.8(7) . . ?
F31 C15 F33 105.8(7) . . ?
F32 C15 C13 113.1(7) . . ?
F31 C15 C13 108.5(6) . . ?
F33 C15 C13 108.7(7) . . ?
F34 C16 F36 107.1(6) . . ?
F34 C16 F35 105.7(7) . . ?
F36 C16 F35 105.7(7) . . ?
F34 C16 C13 115.8(7) . . ?
F36 C16 C13 111.6(7) . . ?
F35 C16 C13 110.3(7) . . ?
O5 C17 C20 113.8(6) . . ?
O5 C17 C19 112.8(7) . . ?
C20 C17 C19 109.1(7) . . ?
O5 C17 C18 106.8(6) . . ?
C20 C17 C18 107.6(7) . . ?
C19 C17 C18 106.4(7) . . ?
F38 C18 F39 109.2(7) . . ?
F38 C18 F37 106.8(8) . . ?
F39 C18 F37 107.9(7) . . ?
F38 C18 C17 112.1(7) . . ?
F39 C18 C17 111.1(8) . . ?
F37 C18 C17 109.5(7) . . ?
F40 C19 F42 108.0(8) . . ?
F40 C19 F41 107.9(8) . . ?
F42 C19 F41 106.9(8) . . ?
F40 C19 C17 110.4(8) . . ?
F42 C19 C17 114.7(8) . . ?
F41 C19 C17 108.8(7) . . ?
F44 C20 F45 110.3(7) . . ?
F44 C20 F43 107.3(7) . . ?
F45 C20 F43 106.9(7) . . ?
F44 C20 C17 114.5(7) . . ?
F45 C20 C17 109.6(6) . . ?
F43 C20 C17 107.9(7) . . ?
O6 C21 C22 111.4(7) . . ?
O6 C21 C24 105.1(7) . . ?
C22 C21 C24 112.7(8) . . ?
O6 C21 C23 111.0(7) . . ?
C22 C21 C23 106.7(7) . . ?
C24 C21 C23 110.0(7) . . ?
F46 C22 F48 111.1(8) . . ?
F46 C22 F47 106.1(7) . . ?
F48 C22 F47 103.1(7) . . ?
F46 C22 C21 115.4(8) . . ?
F48 C22 C21 109.8(7) . . ?
F47 C22 C21 110.6(7) . . ?
F51 C23 F49 111.9(7) . . ?
F51 C23 F50 109.1(8) . . ?
F49 C23 F50 105.3(7) . . ?
F51 C23 C21 113.5(8) . . ?
F49 C23 C21 108.5(7) . . ?
F50 C23 C21 108.1(7) . . ?
F53 C24 F54 112.2(9) . . ?
F53 C24 F52 110.6(9) . . ?
F54 C24 F52 103.9(7) . . ?
F53 C24 C21 112.9(8) . . ?
F54 C24 C21 108.6(8) . . ?
F52 C24 C21 108.2(8) . . ?
O7 C25 C27 112.7(6) . . ?
O7 C25 C28 111.6(7) . . ?
C27 C25 C28 110.1(7) . . ?
O7 C25 C26 105.8(6) . . ?
C27 C25 C26 106.2(6) . . ?
C28 C25 C26 110.2(6) . . ?
F57 C26 F55 111.9(6) . . ?
F57 C26 F56 110.2(6) . . ?
F55 C26 F56 107.6(6) . . ?
F57 C26 C25 110.8(6) . . ?
F55 C26 C25 108.8(6) . . ?
F56 C26 C25 107.4(6) . . ?
F60 C27 F59 109.1(7) . . ?
F60 C27 F58 108.3(7) . . ?
F59 C27 F58 105.6(7) . . ?
F60 C27 C25 113.0(7) . . ?
F59 C27 C25 112.2(7) . . ?
F58 C27 C25 108.3(7) . . ?
F63 C28 F62 110.1(7) . . ?
F63 C28 F61 107.1(7) . . ?
F62 C28 F61 108.1(7) . . ?
F63 C28 C25 109.8(7) . . ?
F62 C28 C25 110.9(7) . . ?
F61 C28 C25 110.7(7) . . ?
O8 C29 C32 110.2(7) . . ?
O8 C29 C30 105.6(6) . . ?
C32 C29 C30 111.0(7) . . ?
O8 C29 C31 110.2(7) . . ?
C32 C29 C31 109.8(7) . . ?
C30 C29 C31 110.0(7) . . ?
F65 C30 F66 107.6(8) . . ?
F65 C30 F64 107.2(7) . . ?
F66 C30 F64 107.1(7) . . ?
F65 C30 C29 113.1(8) . . ?
F66 C30 C29 112.2(7) . . ?
F64 C30 C29 109.2(7) . . ?
F69 C31 F67 106.6(8) . . ?
F69 C31 F68 109.8(7) . . ?
F67 C31 F68 108.1(8) . . ?
F69 C31 C29 112.5(8) . . ?
F67 C31 C29 111.9(7) . . ?
F68 C31 C29 107.9(8) . . ?
F72 C32 F71 106.7(7) . . ?
F72 C32 F70 106.2(7) . . ?
F71 C32 F70 104.9(7) . . ?
F72 C32 C29 116.5(7) . . ?
F71 C32 C29 112.8(7) . . ?
F70 C32 C29 109.0(7) . . ?

loop_
_geom_bond_atom_site_label_1
_geom_bond_atom_site_label_2
_geom_bond_distance
_geom_bond_site_symmetry_2
_geom_bond_publ_flag
I1 P02 2.376(2) . ?
I2 P01 2.395(2) . ?
I3 P01 2.3719(19) . ?
I4 P02 2.394(2) . ?
I5 C02 2.186(7) . ?
I6 P01 2.367(2) . ?
I7 C01 2.175(8) . ?
I8 C01 2.163(8) . ?
I9 P02 2.363(2) . ?
I10 C02 2.172(7) . ?
I11 C01 2.153(8) . ?
I12 C02 2.147(7) . ?
P01 C01 1.849(8) . ?
P02 C02 1.851(7) . ?
Al1 O4 1.721(5) . ?
Al1 O2 1.726(5) . ?
Al1 O1 1.752(5) . ?
Al1 O3 1.773(6) . ?
Al2 O8 1.711(6) . ?
Al2 O7 1.714(6) . ?
Al2 O5 1.739(6) . ?
Al2 O6 1.740(6) . ?
F1 C2 1.343(10) . ?
F2 C2 1.335(9) . ?
F3 C2 1.382(9) . ?
F4 C3 1.329(9) . ?
F5 C3 1.323(8) . ?
F6 C3 1.319(9) . ?
F7 C4 1.332(9) . ?
F8 C4 1.362(9) . ?
F9 C4 1.341(9) . ?
F10 C6 1.344(9) . ?
F11 C6 1.333(11) . ?
F12 C6 1.320(11) . ?
F13 C7 1.302(11) . ?
F14 C7 1.398(10) . ?
F15 C7 1.387(14) . ?
F16 C8 1.371(11) . ?
F17 C8 1.334(10) . ?
F18 C8 1.319(10) . ?
F19 C10 1.372(8) . ?
F20 C10 1.349(9) . ?
F21 C10 1.330(8) . ?
F22 C11 1.375(9) . ?
F23 C11 1.313(9) . ?
F24 C11 1.346(9) . ?
F25 C12 1.378(8) . ?
F26 C12 1.308(9) . ?
F27 C12 1.305(9) . ?
F28 C14 1.357(10) . ?
F29 C14 1.357(10) . ?
F30 C14 1.317(10) . ?
F31 C15 1.350(10) . ?
F32 C15 1.267(10) . ?
F33 C15 1.360(11) . ?
F34 C16 1.316(11) . ?
F35 C16 1.364(10) . ?
F36 C16 1.362(10) . ?
F37 C18 1.347(11) . ?
F38 C18 1.341(10) . ?
F39 C18 1.340(11) . ?
F40 C19 1.322(12) . ?
F41 C19 1.381(12) . ?
F42 C19 1.326(11) . ?
F43 C20 1.363(10) . ?
F44 C20 1.314(10) . ?
F45 C20 1.350(11) . ?
F46 C22 1.308(11) . ?
F47 C22 1.392(11) . ?
F48 C22 1.373(11) . ?
F49 C23 1.331(11) . ?
F50 C23 1.356(11) . ?
F51 C23 1.258(11) . ?
F52 C24 1.393(11) . ?
F53 C24 1.270(13) . ?
F54 C24 1.374(11) . ?
F55 C26 1.299(9) . ?
F56 C26 1.340(9) . ?
F57 C26 1.301(9) . ?
F58 C27 1.354(9) . ?
F59 C27 1.315(12) . ?
F60 C27 1.316(10) . ?
F61 C28 1.353(10) . ?
F62 C28 1.323(11) . ?
F63 C28 1.317(10) . ?
F64 C30 1.405(11) . ?
F65 C30 1.318(11) . ?
F66 C30 1.351(11) . ?
F67 C31 1.339(12) . ?
F68 C31 1.362(12) . ?
F69 C31 1.329(11) . ?
F70 C32 1.424(11) . ?
F71 C32 1.340(11) . ?
F72 C32 1.324(11) . ?
O1 C1 1.370(9) . ?
O2 C5 1.328(8) . ?
O3 C9 1.350(8) . ?
O4 C13 1.365(9) . ?
O5 C17 1.343(9) . ?
O6 C21 1.410(10) . ?
O7 C25 1.368(10) . ?
O8 C29 1.418(9) . ?
C1 C4 1.545(11) . ?
C1 C3 1.552(10) . ?
C1 C2 1.576(10) . ?
C5 C7 1.513(12) . ?
C5 C6 1.557(11) . ?
C5 C8 1.578(11) . ?
C9 C12 1.537(10) . ?
C9 C10 1.570(10) . ?
C9 C11 1.595(10) . ?
C13 C16 1.529(11) . ?
C13 C14 1.565(11) . ?
C13 C15 1.575(11) . ?
C17 C20 1.543(11) . ?
C17 C19 1.551(13) . ?
C17 C18 1.578(12) . ?
C21 C22 1.542(13) . ?
C21 C24 1.571(14) . ?
C21 C23 1.580(12) . ?
C25 C27 1.550(11) . ?
C25 C28 1.569(12) . ?
C25 C26 1.645(10) . ?
C29 C32 1.478(12) . ?
C29 C30 1.504(13) . ?
C29 C31 1.568(12) . ?
